data_1542842
loop_
_publ_author_name
'Sanphui, Palash'
'Bolla, Geetha'
'Nangia, Ashwini'
'Chernyshev, Vladimir'

_publ_section_title
;
 Acemetacin cocrystals and salts: structure solution from powder X-ray
 data and form selection of the piperazine salt
;
_journal_issue 2
_journal_name_full IUCrJ
_journal_page_first 136
_journal_page_last 150
_journal_paper_doi 10.1107/S2052252514004229
_journal_volume 1
_journal_year 2014
_chemical_formula_moiety 'C21 H18 Cl N O6, C7 H7 N O2'
_chemical_formula_sum 'C28 H25 Cl N2 O8'
_chemical_formula_weight 552.96
_chemical_melting_point 431
_space_group_IT_number 4
_symmetry_cell_setting monoclinic
_symmetry_space_group_name_Hall 'P 2yb'
_symmetry_space_group_name_H-M 'P 1 21 1'
_atom_sites_solution_hydrogens geom
_atom_sites_solution_primary direct
_atom_sites_solution_secondary difmap
_audit_creation_method SHELXL-97
_cell_angle_alpha 90.00
_cell_angle_beta 113.55(4)
_cell_angle_gamma 90.00
_cell_formula_units_Z 2
_cell_length_a 16.959(6)
_cell_length_b 4.7993(15)
_cell_length_c 17.285(5)
_cell_measurement_reflns_used 704
_cell_measurement_temperature 298(2)
_cell_measurement_theta_max 26.31
_cell_measurement_theta_min 2.61
_cell_volume 1289.7(8)
_computing_structure_refinement 'SHELXL-97 (Sheldrick, 1997)'
_computing_structure_solution 'SHELXS-97 (Sheldrick, 1990)'
_diffrn_ambient_temperature 298(2)
_diffrn_measured_fraction_theta_full 0.997
_diffrn_measured_fraction_theta_max 0.997
_diffrn_measurement_device_type 'Oxford Diffraction Xcalibur Gemini Eos CCD'
_diffrn_measurement_method '\w scans'
_diffrn_radiation_monochromator graphite
_diffrn_radiation_source 'fine-focus sealed tube'
_diffrn_radiation_type MoK\a
_diffrn_radiation_wavelength 0.71073
_diffrn_reflns_av_R_equivalents 0.0644
_diffrn_reflns_av_sigmaI/netI 0.2029
_diffrn_reflns_limit_h_max 15
_diffrn_reflns_limit_h_min -19
_diffrn_reflns_limit_k_max 4
_diffrn_reflns_limit_k_min -5
_diffrn_reflns_limit_l_max 19
_diffrn_reflns_limit_l_min -20
_diffrn_reflns_number 4680
_diffrn_reflns_theta_full 24.71
_diffrn_reflns_theta_max 24.71
_diffrn_reflns_theta_min 2.62
_diffrn_standards_number 0
_exptl_absorpt_coefficient_mu 0.204
_exptl_absorpt_correction_T_max 0.9760
_exptl_absorpt_correction_T_min 0.9527
_exptl_absorpt_correction_type multi-scan
_exptl_absorpt_process_details 'SADABS (Sheldrick, 2008)'
_exptl_crystal_colour yellow
_exptl_crystal_density_diffrn 1.424
_exptl_crystal_density_method 'not measured'
_exptl_crystal_description plate
_exptl_crystal_F_000 576
_exptl_crystal_size_max 0.24
_exptl_crystal_size_mid 0.12
_exptl_crystal_size_min 0.12
_refine_diff_density_max 0.252
_refine_diff_density_min -0.257
_refine_diff_density_rms 0.053
_refine_ls_abs_structure_details 'Flack, 1983'
_refine_ls_abs_structure_Flack -0.2(3)
_refine_ls_extinction_method none
_refine_ls_goodness_of_fit_ref 0.998
_refine_ls_hydrogen_treatment mixed
_refine_ls_matrix_type full
_refine_ls_number_parameters 366
_refine_ls_number_reflns 3522
_refine_ls_number_restraints 4
_refine_ls_restrained_S_all 0.997
_refine_ls_R_factor_all 0.1999
_refine_ls_R_factor_gt 0.0882
_refine_ls_shift/su_max 0.000
_refine_ls_shift/su_mean 0.000
_refine_ls_structure_factor_coef Fsqd
_refine_ls_weighting_details 'calc w=1/[\s^2^(Fo^2^)]'
_refine_ls_weighting_scheme calc
_refine_ls_wR_factor_gt 0.0964
_refine_ls_wR_factor_ref 0.1435
_reflns_number_gt 1521
_reflns_number_total 3522
_reflns_threshold_expression I>2\s(I)
_cod_data_source_file bi5031.cif
_cod_data_source_block ACM-PABA
_cod_depositor_comments 'Adding Fobs data.'
_cod_original_cell_volume 1289.7(7)
_cod_original_sg_symbol_H-M 'P 21'
_cod_database_code 1542842
_publcif_datablock.id {20198229-c910-4c2c-b485-924cbf360217}

loop_
_symmetry_equiv_pos_as_xyz
'x, y, z'
'-x, y+1/2, -z'

loop_
_atom_site_label
_atom_site_type_symbol
_atom_site_fract_x
_atom_site_fract_y
_atom_site_fract_z
_atom_site_U_iso_or_equiv
_atom_site_adp_type
_atom_site_occupancy
_atom_site_symmetry_multiplicity
_atom_site_calc_flag
_atom_site_refinement_flags
Cl1 Cl 0.31220(18) 0.8979(9) -0.03839(16) 0.0880(12) Uani 1 1 d .
N1 N 0.6756(5) 0.5882(18) 0.3089(4) 0.041(2) Uani 1 1 d .
O2 O 0.9187(4) -0.0735(15) 0.5442(4) 0.0496(18) Uani 1 1 d .
O4 O 0.9826(4) 0.6459(16) 0.2388(4) 0.054(2) Uani 1 1 d .
O5 O 0.8952(5) 0.7459(18) 0.0715(4) 0.068(2) Uani 1 1 d .
C11 C 0.7282(6) 0.410(2) 0.3751(5) 0.038(2) Uani 1 1 d .
O6 O 0.9657(5) 0.411(2) 0.0337(4) 0.084(3) Uani 1 1 d .
C7 C 0.5925(6) 0.660(2) 0.2967(6) 0.042(3) Uani 1 1 d .
O1 O 0.5687(4) 0.6377(17) 0.3548(4) 0.066(3) Uani 1 1 d .
C4 C 0.5304(6) 0.738(2) 0.2120(6) 0.039(3) Uani 1 1 d .
C14 C 0.8526(6) 0.081(2) 0.4883(5) 0.041(3) Uani 1 1 d .
O7 O 0.7971(5) 0.827(2) 0.9110(5) 0.077(3) Uani 1 1 d D
O3 O 0.8721(5) 0.3497(16) 0.2066(4) 0.063(2) Uani 1 1 d .
C13 C 0.7687(6) 0.0632(19) 0.4817(5) 0.039(3) Uani 1 1 d .
H13 H 0.7546 -0.0622 0.5152 0.047 Uiso 1 1 calc R
C23 C 0.7480(7) 0.719(2) 0.7685(6) 0.048(3) Uani 1 1 d .
C15 C 0.8761(6) 0.263(2) 0.4376(5) 0.043(3) Uani 1 1 d .
H15 H 0.9327 0.2741 0.4425 0.052 Uiso 1 1 calc R
C6 C 0.4592(7) 0.648(2) 0.0617(6) 0.056(3) Uani 1 1 d .
H6 H 0.4572 0.5541 0.0138 0.067 Uiso 1 1 calc R
C8 C 0.7333(7) 0.721(2) 0.2762(5) 0.043(3) Uani 1 1 d .
C10 C 0.8111(6) 0.426(2) 0.3793(5) 0.039(3) Uani 1 1 d .
C2 C 0.3994(6) 0.978(3) 0.1264(6) 0.058(4) Uani 1 1 d .
H2 H 0.3571 1.1084 0.1221 0.069 Uiso 1 1 calc R
C18 C 0.8920(6) 0.718(2) 0.3064(5) 0.043(3) Uani 1 1 d .
H18A H 0.8844 0.9100 0.2875 0.051 Uiso 1 1 calc R
H18B H 0.9405 0.7111 0.3606 0.051 Uiso 1 1 calc R
C28 C 0.7565(7) 0.555(2) 0.7060(6) 0.058(3) Uani 1 1 d .
H28 H 0.8018 0.4297 0.7197 0.069 Uiso 1 1 calc R
O8 O 0.8710(5) 0.5010(18) 0.8756(4) 0.076(3) Uani 1 1 d D
C9 C 0.8132(6) 0.6258(19) 0.3178(5) 0.039(3) Uani 1 1 d .
C19 C 0.9124(6) 0.547(2) 0.2450(6) 0.043(3) Uani 1 1 d .
C12 C 0.7051(6) 0.233(2) 0.4249(6) 0.044(3) Uani 1 1 d .
H12 H 0.6488 0.2263 0.4208 0.052 Uiso 1 1 calc R
C27 C 0.6969(7) 0.579(3) 0.6229(6) 0.058(3) Uani 1 1 d .
H27 H 0.7011 0.4644 0.5814 0.070 Uiso 1 1 calc R
C25 C 0.6222(6) 0.935(3) 0.6645(6) 0.061(3) Uani 1 1 d .
H25 H 0.5768 1.0602 0.6517 0.073 Uiso 1 1 calc R
C16 C 0.8985(6) -0.254(2) 0.5983(5) 0.052(3) Uani 1 1 d .
H16A H 0.8743 -0.1476 0.6306 0.079 Uiso 1 1 calc R
H16B H 0.9499 -0.3452 0.6359 0.079 Uiso 1 1 calc R
H16C H 0.8577 -0.3904 0.5653 0.079 Uiso 1 1 calc R
C24 C 0.6818(7) 0.905(3) 0.7460(6) 0.057(3) Uani 1 1 d .
H24 H 0.6767 1.0160 0.7878 0.069 Uiso 1 1 calc R
N2 N 0.5687(8) 0.799(3) 0.5204(6) 0.072(3) Uani 1 1 d D
C5 C 0.5256(6) 0.598(2) 0.1397(6) 0.048(3) Uani 1 1 d .
H5 H 0.5678 0.4682 0.1437 0.057 Uiso 1 1 calc R
C22 C 0.8116(8) 0.674(3) 0.8556(7) 0.061(4) Uani 1 1 d D
C17 C 0.7034(6) 0.940(2) 0.2101(5) 0.048(3) Uani 1 1 d .
H17A H 0.7522 1.0373 0.2085 0.073 Uiso 1 1 calc R
H17B H 0.6672 1.0697 0.2230 0.073 Uiso 1 1 calc R
H17C H 0.6715 0.8561 0.1562 0.073 Uiso 1 1 calc R
C26 C 0.6315(7) 0.774(3) 0.6019(7) 0.061(3) Uani 1 1 d .
C1 C 0.3959(6) 0.839(2) 0.0564(6) 0.051(3) Uani 1 1 d .
C3 C 0.4653(6) 0.927(2) 0.2037(6) 0.052(3) Uani 1 1 d .
H3 H 0.4663 1.0209 0.2511 0.063 Uiso 1 1 calc R
C20 C 1.0079(6) 0.491(3) 0.1794(5) 0.072(4) Uani 1 1 d .
H20A H 1.0049 0.2933 0.1890 0.086 Uiso 1 1 calc R
H20B H 1.0671 0.5363 0.1900 0.086 Uiso 1 1 calc R
C21 C 0.9504(7) 0.558(3) 0.0865(7) 0.062(4) Uani 1 1 d .
H2A H 0.584(4) 0.755(16) 0.481(3) 0.01(2) Uiso 1 1 d D
H7 H 0.836(9) 0.80(3) 0.963(10) 0.27(11) Uiso 1 1 d D
H2B H 0.532(6) 0.934(18) 0.499(7) 0.10(6) Uiso 1 1 d D

loop_
_atom_site_aniso_label
_atom_site_aniso_U_11
_atom_site_aniso_U_22
_atom_site_aniso_U_33
_atom_site_aniso_U_23
_atom_site_aniso_U_13
_atom_site_aniso_U_12
Cl1 0.067(2) 0.121(3) 0.0551(17) 0.010(2) 0.0017(15) 0.025(2)
N1 0.031(5) 0.051(6) 0.038(5) -0.004(5) 0.011(4) 0.005(5)
O2 0.036(4) 0.050(4) 0.063(4) 0.012(4) 0.021(3) 0.001(4)
O4 0.041(5) 0.084(6) 0.044(4) -0.002(4) 0.025(4) -0.006(4)
O5 0.068(6) 0.085(6) 0.053(5) 0.009(5) 0.025(4) 0.014(5)
C11 0.039(6) 0.038(6) 0.036(5) -0.005(6) 0.013(5) -0.012(6)
O6 0.103(7) 0.102(7) 0.059(5) 0.005(6) 0.046(5) 0.044(6)
C7 0.027(6) 0.043(7) 0.052(7) -0.011(6) 0.010(5) 0.011(5)
O1 0.040(4) 0.108(7) 0.057(5) 0.006(5) 0.028(4) 0.012(5)
C4 0.027(6) 0.038(7) 0.046(6) -0.003(6) 0.009(5) -0.001(5)
C14 0.021(6) 0.049(7) 0.037(6) -0.009(6) -0.004(5) 0.008(5)
O7 0.077(6) 0.098(8) 0.049(5) 0.004(5) 0.017(5) 0.006(5)
O3 0.073(6) 0.057(6) 0.069(5) -0.015(5) 0.039(4) -0.021(5)
C13 0.054(7) 0.024(6) 0.038(6) 0.001(5) 0.016(5) -0.001(5)
C23 0.054(7) 0.069(8) 0.027(6) -0.013(6) 0.021(5) -0.004(7)
C15 0.043(7) 0.049(7) 0.042(6) 0.004(6) 0.021(5) -0.011(6)
C6 0.057(8) 0.061(9) 0.039(6) 0.001(7) 0.007(6) -0.004(7)
C8 0.045(7) 0.057(7) 0.036(6) -0.012(6) 0.024(5) -0.009(6)
C10 0.044(6) 0.040(7) 0.039(5) -0.006(6) 0.023(5) -0.003(6)
C2 0.040(7) 0.080(10) 0.046(6) 0.006(7) 0.010(5) 0.014(7)
C18 0.033(6) 0.043(7) 0.054(6) 0.002(6) 0.019(5) 0.001(6)
C28 0.062(8) 0.066(9) 0.041(6) 0.003(7) 0.017(6) -0.007(7)
O8 0.070(6) 0.095(8) 0.062(5) 0.005(5) 0.024(4) 0.025(5)
C9 0.044(7) 0.030(6) 0.042(6) 0.006(5) 0.017(5) -0.006(5)
C19 0.026(6) 0.063(8) 0.043(6) -0.001(6) 0.015(5) -0.003(6)
C12 0.037(6) 0.045(7) 0.052(6) -0.009(6) 0.022(5) -0.005(6)
C27 0.053(8) 0.074(9) 0.050(7) -0.008(7) 0.023(6) 0.000(7)
C25 0.045(7) 0.072(9) 0.058(7) -0.002(8) 0.014(6) 0.000(8)
C16 0.058(8) 0.053(8) 0.039(6) 0.006(6) 0.011(5) 0.009(7)
C24 0.068(8) 0.051(8) 0.057(7) -0.015(7) 0.029(6) 0.006(8)
N2 0.068(8) 0.108(11) 0.036(6) 0.010(7) 0.017(6) 0.008(8)
C5 0.034(6) 0.048(7) 0.060(7) 0.011(7) 0.017(5) 0.006(6)
C22 0.071(9) 0.070(10) 0.037(7) -0.012(7) 0.015(7) -0.013(8)
C17 0.057(7) 0.050(7) 0.037(6) 0.018(6) 0.017(5) -0.001(6)
C26 0.051(8) 0.084(10) 0.053(7) -0.006(8) 0.027(6) -0.012(8)
C1 0.046(7) 0.064(9) 0.035(5) 0.011(7) 0.007(5) 0.006(7)
C3 0.050(7) 0.049(7) 0.056(7) -0.006(7) 0.019(6) 0.012(7)
C20 0.054(8) 0.127(13) 0.036(6) 0.022(8) 0.021(6) 0.017(8)
C21 0.032(7) 0.094(11) 0.062(8) 0.013(8) 0.020(6) -0.008(8)

loop_
_atom_type_symbol
_atom_type_description
_atom_type_scat_dispersion_real
_atom_type_scat_dispersion_imag
_atom_type_scat_source
C C 0.0033 0.0016 'International Tables Vol C Tables 4.2.6.8 and 6.1.1.4'
H H 0.0000 0.0000 'International Tables Vol C Tables 4.2.6.8 and 6.1.1.4'
N N 0.0061 0.0033 'International Tables Vol C Tables 4.2.6.8 and 6.1.1.4'
O O 0.0106 0.0060 'International Tables Vol C Tables 4.2.6.8 and 6.1.1.4'
Cl Cl 0.1484 0.1585 'International Tables Vol C Tables 4.2.6.8 and 6.1.1.4'

loop_
_geom_angle_atom_site_label_1
_geom_angle_atom_site_label_2
_geom_angle_atom_site_label_3
_geom_angle
C7 N1 C11 123.2(8)
C7 N1 C8 129.4(9)
C11 N1 C8 105.8(7)
C14 O2 C16 116.9(8)
C19 O4 C20 113.6(8)
C12 C11 C10 122.9(10)
C12 C11 N1 129.2(9)
C10 C11 N1 107.8(9)
O1 C7 N1 120.1(9)
O1 C7 C4 119.8(9)
N1 C7 C4 119.8(9)
C3 C4 C5 117.6(8)
C3 C4 C7 119.7(9)
C5 C4 C7 122.0(9)
O2 C14 C13 123.4(9)
O2 C14 C15 114.9(9)
C13 C14 C15 121.8(9)
C22 O7 H7 114(10)
C14 C13 C12 120.2(9)
C14 C13 H13 119.9
C12 C13 H13 119.9
C24 C23 C28 118.5(9)
C24 C23 C22 124.6(10)
C28 C23 C22 116.9(11)
C10 C15 C14 117.4(9)
C10 C15 H15 121.3
C14 C15 H15 121.3
C1 C6 C5 118.9(9)
C1 C6 H6 120.5
C5 C6 H6 120.5
C9 C8 N1 109.7(8)
C9 C8 C17 128.1(9)
N1 C8 C17 122.1(9)
C11 C10 C15 119.8(10)
C11 C10 C9 108.9(9)
C15 C10 C9 131.3(10)
C1 C2 C3 120.2(10)
C1 C2 H2 119.9
C3 C2 H2 119.9
C19 C18 C9 114.1(8)
C19 C18 H18A 108.7
C9 C18 H18A 108.7
C19 C18 H18B 108.7
C9 C18 H18B 108.7
H18A C18 H18B 107.6
C23 C28 C27 119.9(11)
C23 C28 H28 120.0
C27 C28 H28 120.0
C8 C9 C10 107.8(9)
C8 C9 C18 126.7(9)
C10 C9 C18 125.5(9)
O3 C19 O4 124.7(10)
O3 C19 C18 125.8(10)
O4 C19 C18 109.5(9)
C11 C12 C13 117.9(10)
C11 C12 H12 121.0
C13 C12 H12 121.0
C26 C27 C28 120.0(11)
C26 C27 H27 120.0
C28 C27 H27 120.0
C24 C25 C26 118.3(12)
C24 C25 H25 120.9
C26 C25 H25 120.9
O2 C16 H16A 109.5
O2 C16 H16B 109.5
H16A C16 H16B 109.5
O2 C16 H16C 109.5
H16A C16 H16C 109.5
H16B C16 H16C 109.5
C23 C24 C25 123.1(11)
C23 C24 H24 118.4
C25 C24 H24 118.4
C26 N2 H2A 116(5)
C26 N2 H2B 128(9)
H2A N2 H2B 104(9)
C6 C5 C4 121.4(9)
C6 C5 H5 119.3
C4 C5 H5 119.3
O8 C22 O7 122.8(11)
O8 C22 C23 124.0(12)
O7 C22 C23 113.1(12)
C8 C17 H17A 109.5
C8 C17 H17B 109.5
H17A C17 H17B 109.5
C8 C17 H17C 109.5
H17A C17 H17C 109.5
H17B C17 H17C 109.5
C27 C26 C25 120.0(11)
C27 C26 N2 122.1(12)
C25 C26 N2 117.6(12)
C2 C1 C6 120.5(9)
C2 C1 Cl1 119.7(9)
C6 C1 Cl1 119.8(8)
C2 C3 C4 121.4(10)
C2 C3 H3 119.3
C4 C3 H3 119.3
O4 C20 C21 112.6(9)
O4 C20 H20A 109.1
C21 C20 H20A 109.1
O4 C20 H20B 109.1
C21 C20 H20B 109.1
H20A C20 H20B 107.8
O5 C21 O6 127.3(11)
O5 C21 C20 118.4(11)
O6 C21 C20 114.2(11)

loop_
_geom_bond_atom_site_label_1
_geom_bond_atom_site_label_2
_geom_bond_distance
Cl1 C1 1.709(9)
N1 C7 1.382(11)
N1 C11 1.422(11)
N1 C8 1.458(11)
O2 C14 1.370(10)
O2 C16 1.412(10)
O4 C19 1.325(11)
O4 C20 1.462(11)
O5 C21 1.248(13)
C11 C12 1.373(12)
C11 C10 1.381(12)
O6 C21 1.260(13)
C7 O1 1.228(10)
C7 C4 1.470(11)
C4 C3 1.389(13)
C4 C5 1.395(11)
C14 C13 1.384(12)
C14 C15 1.403(12)
O7 C22 1.304(14)
O7 H7 0.89(17)
O3 C19 1.201(11)
C13 C12 1.394(11)
C13 H13 0.9300
C23 C24 1.364(14)
C23 C28 1.387(12)
C23 C22 1.476(13)
C15 C10 1.399(12)
C15 H15 0.9300
C6 C1 1.389(14)
C6 C5 1.388(12)
C6 H6 0.9300
C8 C9 1.335(12)
C8 C17 1.487(12)
C10 C9 1.441(12)
C2 C1 1.363(12)
C2 C3 1.379(11)
C2 H2 0.9300
C18 C19 1.487(12)
C18 C9 1.493(11)
C18 H18A 0.9700
C18 H18B 0.9700
C28 C27 1.393(11)
C28 H28 0.9300
O8 C22 1.244(14)
C12 H12 0.9300
C27 C26 1.385(15)
C27 H27 0.9300
C25 C24 1.374(11)
C25 C26 1.388(13)
C25 H25 0.9300
C16 H16A 0.9600
C16 H16B 0.9600
C16 H16C 0.9600
C24 H24 0.9300
N2 C26 1.390(13)
N2 H2A 0.86(2)
N2 H2B 0.87(2)
C5 H5 0.9300
C17 H17A 0.9600
C17 H17B 0.9600
C17 H17C 0.9600
C3 H3 0.9300
C20 C21 1.544(12)
C20 H20A 0.9700
C20 H20B 0.9700

_cod_database_fobs_code 1542842
